data_4101206
_journal_name_full 'Journal of the American Chemical Society'
_journal_paper_doi 10.1021/ja057012a
_journal_year 2006
_chemical_formula_sum 'C34 H50 N2 O3 S Si'
_chemical_formula_weight 594.91
_space_group_IT_number 4
_symmetry_cell_setting monoclinic
_symmetry_space_group_name_Hall 'P 2yb'
_symmetry_space_group_name_H-M 'P 1 21 1'
_cell_angle_alpha 90.00
_cell_angle_beta 93.16(3)
_cell_angle_gamma 90.00
_cell_formula_units_Z 2
_cell_length_a 7.380(2)
_cell_length_b 14.304(3)
_cell_length_c 16.996(8)
_cell_measurement_temperature 293(2)
_cell_volume 1791.4(10)
_diffrn_ambient_temperature 293(2)
_exptl_crystal_density_diffrn 1.103
_cod_original_sg_symbol_H-M 'P 21'
_cod_database_code 4101206

loop_
_symmetry_equiv_pos_as_xyz
'x, y, z'
'-x, y+1/2, -z'

loop_
_atom_site_label
_atom_site_type_symbol
_atom_site_fract_x
_atom_site_fract_y
_atom_site_fract_z
_atom_site_U_iso_or_equiv
_atom_site_adp_type
_atom_site_occupancy
_atom_site_symmetry_multiplicity
_atom_site_calc_flag
_atom_site_refinement_flags
_atom_site_disorder_assembly
_atom_site_disorder_group
C1 C -0.0072(9) 0.0990(5) 0.5322(5) 0.044(2) Uani 1 1 d . . .
C2 C -0.1583(11) 0.0088(5) 0.4250(5) 0.050(2) Uani 1 1 d . . .
C3 C -0.3169(10) -0.0063(5) 0.4649(6) 0.053(2) Uani 1 1 d . . .
C4 C -0.3303(8) 0.0373(7) 0.5417(5) 0.055(2) Uani 1 1 d . . .
H4 H -0.2914 -0.0089 0.5818 0.066 Uiso 1 1 calc R . .
C5 C -0.2052(9) 0.1238(5) 0.5532(5) 0.044(2) Uani 1 1 d . . .
H5 H -0.2028 0.1421 0.6088 0.053 Uiso 1 1 calc R . .
C6 C -0.2771(10) 0.2061(5) 0.5037(6) 0.053(2) Uani 1 1 d . . .
H6A H -0.2872 0.1878 0.4487 0.064 Uiso 1 1 calc R . .
H6B H -0.3975 0.2224 0.5195 0.064 Uiso 1 1 calc R . .
C7 C -0.1555(12) 0.2904(5) 0.5129(7) 0.073(3) Uani 1 1 d . . .
H7A H -0.1513 0.3114 0.5672 0.087 Uiso 1 1 calc R . .
H7B H -0.2047 0.3408 0.4800 0.087 Uiso 1 1 calc R . .
C8 C 0.0357(11) 0.2672(6) 0.4895(7) 0.066(3) Uani 1 1 d . . .
H8A H 0.0330 0.2499 0.4343 0.080 Uiso 1 1 calc R . .
H8B H 0.1130 0.3217 0.4970 0.080 Uiso 1 1 calc R . .
C9 C 0.1112(11) 0.1874(5) 0.5394(5) 0.053(2) Uani 1 1 d . . .
H9A H 0.1213 0.2069 0.5941 0.064 Uiso 1 1 calc R . .
H9B H 0.2322 0.1726 0.5236 0.064 Uiso 1 1 calc R . .
C10 C 0.1172(11) 0.0562(6) 0.3991(6) 0.060(3) Uani 1 1 d . . .
H10 H 0.2299 0.0853 0.4038 0.072 Uiso 1 1 calc R . .
C11 C 0.0599(13) 0.0013(7) 0.3385(6) 0.069(3) Uani 1 1 d . . .
H11 H 0.1248 -0.0131 0.2947 0.083 Uiso 1 1 calc R . .
C12 C -0.1187(15) -0.0312(7) 0.3534(6) 0.069(3) Uani 1 1 d . . .
C13 C -0.2506(18) -0.0906(7) 0.3175(7) 0.083(3) Uani 1 1 d . . .
H13 H -0.2325 -0.1185 0.2692 0.100 Uiso 1 1 calc R . .
C14 C -0.4068(17) -0.1064(7) 0.3557(9) 0.094(4) Uani 1 1 d . . .
H14 H -0.4942 -0.1463 0.3328 0.113 Uiso 1 1 calc R . .
C15 C -0.4381(13) -0.0653(6) 0.4261(8) 0.078(3) Uani 1 1 d . . .
H15 H -0.5470 -0.0780 0.4490 0.094 Uiso 1 1 calc R . .
C16 C 0.0770(9) 0.0170(5) 0.5824(4) 0.0401(19) Uani 1 1 d . . .
H16A H 0.1870 -0.0020 0.5581 0.048 Uiso 1 1 calc R . .
H16B H -0.0068 -0.0352 0.5770 0.048 Uiso 1 1 calc R . .
C17 C 0.2300(12) -0.0817(6) 0.7055(6) 0.060(3) Uani 1 1 d . . .
C18 C 0.4161(13) -0.0940(6) 0.7072(6) 0.071(3) Uani 1 1 d . . .
H18 H 0.4924 -0.0429 0.7016 0.085 Uiso 1 1 calc R . .
C19 C 0.4866(15) -0.1816(8) 0.7169(7) 0.092(4) Uani 1 1 d . . .
H19 H 0.6119 -0.1891 0.7175 0.110 Uiso 1 1 calc R . .
C20 C 0.3813(16) -0.2583(7) 0.7258(7) 0.082(3) Uani 1 1 d . . .
C21 C 0.1970(16) -0.2469(7) 0.7263(7) 0.086(3) Uani 1 1 d . . .
H21 H 0.1220 -0.2981 0.7333 0.103 Uiso 1 1 calc R . .
C22 C 0.1229(13) -0.1575(6) 0.7163(6) 0.070(3) Uani 1 1 d . . .
H22 H -0.0021 -0.1497 0.7169 0.084 Uiso 1 1 calc R . .
C23 C 0.4597(16) -0.3545(8) 0.7361(8) 0.115(4) Uani 1 1 d . . .
H23A H 0.3634 -0.3988 0.7416 0.139 Uiso 1 1 calc R . .
H23B H 0.5401 -0.3560 0.7825 0.139 Uiso 1 1 calc R . .
H23C H 0.5259 -0.3703 0.6909 0.139 Uiso 1 1 calc R . .
C24 C -0.0476(13) 0.0670(7) 0.8069(6) 0.067(3) Uani 1 1 d . . .
H24 H 0.0767 0.0645 0.8302 0.081 Uiso 1 1 calc R . .
C25 C -0.1580(17) -0.0082(9) 0.8426(7) 0.110(4) Uani 1 1 d . . .
H25A H -0.2797 -0.0083 0.8179 0.132 Uiso 1 1 calc R . .
H25B H -0.1036 -0.0687 0.8335 0.132 Uiso 1 1 calc R . .
C26 C -0.112(3) -0.0046(17) 1.0908(8) 0.233(12) Uani 1 1 d . . .
H26A H -0.1513 0.0587 1.0982 0.280 Uiso 1 1 calc R . .
H26B H 0.0167 -0.0058 1.0860 0.280 Uiso 1 1 calc R . .
H26C H -0.1427 -0.0417 1.1353 0.280 Uiso 1 1 calc R . .
C27 C -0.160(3) -0.1820(13) 0.9792(13) 0.296(15) Uani 1 1 d . . .
H27A H -0.2215 -0.2062 0.9322 0.356 Uiso 1 1 calc R . .
H27B H -0.1908 -0.2192 1.0235 0.356 Uiso 1 1 calc R . .
H27C H -0.0315 -0.1841 0.9738 0.356 Uiso 1 1 calc R . .
C28 C -0.470(3) -0.053(3) 1.0030(18) 0.230(12) Uani 1 1 d . . .
C29 C -0.522(3) -0.100(2) 1.0820(13) 0.302(17) Uani 1 1 d . . .
H29A H -0.4718 -0.0643 1.1257 0.362 Uiso 1 1 calc R . .
H29B H -0.4753 -0.1625 1.0847 0.362 Uiso 1 1 calc R . .
H29C H -0.6521 -0.1017 1.0839 0.362 Uiso 1 1 calc R . .
C30 C -0.573(4) -0.097(3) 0.9268(14) 0.35(2) Uani 1 1 d . . .
H30A H -0.5338 -0.0659 0.8806 0.415 Uiso 1 1 calc R . .
H30B H -0.7018 -0.0880 0.9301 0.415 Uiso 1 1 calc R . .
H30C H -0.5470 -0.1623 0.9239 0.415 Uiso 1 1 calc R . .
C31 C -0.501(5) 0.057(3) 1.0170(19) 0.35(2) Uani 1 1 d . . .
H31A H -0.4726 0.0907 0.9706 0.421 Uiso 1 1 calc R . .
H31B H -0.4239 0.0775 1.0608 0.421 Uiso 1 1 calc R . .
H31C H -0.6257 0.0677 1.0280 0.421 Uiso 1 1 calc R . .
C32 C -0.1286(19) 0.1649(7) 0.8220(7) 0.096(4) Uani 1 1 d . . .
H32 H -0.1319 0.1736 0.8791 0.115 Uiso 1 1 calc R . .
C33 C -0.3279(19) 0.1723(11) 0.7854(8) 0.145(6) Uani 1 1 d . . .
H33A H -0.3756 0.2332 0.7957 0.174 Uiso 1 1 calc R . .
H33B H -0.4020 0.1257 0.8085 0.174 Uiso 1 1 calc R . .
H33C H -0.3281 0.1624 0.7295 0.174 Uiso 1 1 calc R . .
C34 C -0.022(3) 0.2403(9) 0.7908(9) 0.197(9) Uani 1 1 d . . .
H34A H -0.0792 0.2990 0.8006 0.236 Uiso 1 1 calc R . .
H34B H -0.0135 0.2319 0.7351 0.236 Uiso 1 1 calc R . .
H34C H 0.0977 0.2397 0.8161 0.236 Uiso 1 1 calc R . .
N1 N -0.0140(8) 0.0633(4) 0.4529(4) 0.0459(17) Uani 1 1 d . . .
N2 N -0.0447(8) 0.0482(5) 0.7228(4) 0.0535(18) Uani 1 1 d . . .
O1 O -0.5122(7) 0.0609(5) 0.5542(4) 0.071(2) Uani 1 1 d . . .
H1O H -0.509(13) 0.067(8) 0.602(6) 0.085 Uiso 1 1 d . . .
O2 O 0.2846(7) 0.0956(4) 0.6960(4) 0.0663(18) Uani 1 1 d . . .
O3 O -0.1661(12) 0.0072(6) 0.9243(5) 0.134(3) Uani 1 1 d . . .
S1 S 0.1329(3) 0.03159(14) 0.68461(13) 0.0513(6) Uani 1 1 d . . .
Si1 Si -0.2337(9) -0.0556(4) 0.9949(3) 0.182(3) Uani 1 1 d . . .

loop_
_atom_site_aniso_label
_atom_site_aniso_U_11
_atom_site_aniso_U_22
_atom_site_aniso_U_33
_atom_site_aniso_U_23
_atom_site_aniso_U_13
_atom_site_aniso_U_12
C1 0.028(4) 0.036(4) 0.071(7) 0.005(4) 0.015(4) 0.005(4)
C2 0.052(5) 0.031(5) 0.067(6) 0.002(4) 0.004(5) 0.006(4)
C3 0.041(5) 0.032(4) 0.084(7) 0.010(4) -0.008(5) -0.004(4)
C4 0.028(4) 0.058(5) 0.080(7) -0.002(5) 0.014(4) 0.005(5)
C5 0.038(4) 0.034(4) 0.061(6) -0.005(4) 0.008(4) -0.002(4)
C6 0.034(4) 0.039(4) 0.088(7) 0.010(4) 0.010(4) 0.011(4)
C7 0.066(6) 0.034(4) 0.117(9) 0.001(5) -0.004(6) 0.012(5)
C8 0.054(6) 0.038(5) 0.108(9) 0.017(5) 0.017(6) -0.009(5)
C9 0.043(5) 0.036(4) 0.080(7) 0.000(4) 0.009(4) -0.005(4)
C10 0.051(5) 0.072(7) 0.059(6) 0.010(5) 0.019(5) 0.002(5)
C11 0.070(7) 0.076(7) 0.063(7) -0.002(5) 0.016(5) 0.025(5)
C12 0.081(7) 0.054(5) 0.071(8) -0.010(5) -0.004(6) 0.015(5)
C13 0.095(8) 0.074(7) 0.079(8) -0.024(6) -0.015(7) 0.022(7)
C14 0.082(8) 0.053(6) 0.142(12) -0.036(7) -0.037(8) 0.003(6)
C15 0.056(6) 0.047(5) 0.131(10) -0.003(6) -0.006(6) -0.016(5)
C16 0.031(4) 0.034(4) 0.056(5) 0.003(4) 0.009(3) -0.001(4)
C17 0.053(6) 0.048(5) 0.079(7) 0.009(5) 0.008(5) -0.002(4)
C18 0.057(6) 0.058(6) 0.098(9) 0.009(5) 0.007(6) 0.006(5)
C19 0.073(7) 0.072(7) 0.128(10) 0.019(7) -0.007(7) 0.026(7)
C20 0.088(8) 0.057(7) 0.099(9) 0.015(6) -0.013(7) 0.021(7)
C21 0.095(8) 0.055(6) 0.107(10) 0.016(6) 0.001(7) -0.009(7)
C22 0.059(6) 0.060(6) 0.089(8) 0.016(5) -0.003(5) -0.005(5)
C23 0.114(10) 0.091(8) 0.138(12) 0.012(8) -0.024(8) 0.031(8)
C24 0.069(6) 0.073(6) 0.061(7) 0.009(5) 0.005(5) -0.006(5)
C25 0.148(11) 0.104(10) 0.084(9) 0.006(7) 0.050(8) -0.013(9)
C26 0.29(2) 0.34(3) 0.069(11) 0.014(15) 0.011(12) -0.09(2)
C27 0.51(4) 0.124(15) 0.27(3) 0.030(18) 0.13(3) 0.05(2)
C28 0.18(2) 0.29(3) 0.22(3) 0.12(2) 0.07(2) -0.02(2)
C29 0.25(2) 0.45(4) 0.22(2) 0.21(3) 0.120(19) 0.00(2)
C30 0.30(3) 0.60(7) 0.14(2) 0.01(3) -0.02(2) -0.21(4)
C31 0.41(5) 0.29(4) 0.36(5) 0.08(4) 0.17(3) 0.15(4)
C32 0.154(12) 0.083(7) 0.053(7) -0.016(6) 0.029(7) -0.023(9)
C33 0.134(13) 0.158(14) 0.141(13) 0.005(11) -0.004(10) 0.063(11)
C34 0.37(3) 0.094(10) 0.135(14) -0.054(9) 0.109(15) -0.100(14)
N1 0.039(4) 0.046(4) 0.054(5) -0.002(3) 0.009(3) -0.001(3)
N2 0.051(4) 0.061(5) 0.050(4) -0.001(4) 0.013(3) 0.008(4)
O1 0.036(3) 0.094(5) 0.083(5) 0.005(4) 0.015(3) 0.002(3)
O2 0.053(4) 0.062(4) 0.082(5) -0.002(3) -0.016(3) -0.017(3)
O3 0.179(8) 0.124(8) 0.104(7) 0.023(6) 0.068(6) 0.000(6)
S1 0.0456(12) 0.0442(10) 0.0641(15) 0.0007(12) 0.0030(10) -0.0009(12)
Si1 0.221(6) 0.181(5) 0.154(5) 0.049(4) 0.092(5) -0.002(4)

loop_
_geom_bond_atom_site_label_1
_geom_bond_atom_site_label_2
_geom_bond_distance
_geom_bond_site_symmetry_2
_geom_bond_publ_flag
C1 N1 1.440(9) . ?
C1 C9 1.538(10) . ?
C1 C16 1.559(10) . ?
C1 C5 1.565(9) . ?
C2 N1 1.382(9) . ?
C2 C12 1.390(12) . ?
C2 C3 1.401(11) . ?
C3 C15 1.372(12) . ?
C3 C4 1.456(11) . ?
C4 O1 1.411(8) . ?
C4 C5 1.549(10) . ?
C4 H4 0.9800 . ?
C5 C6 1.525(10) . ?
C5 H5 0.9800 . ?
C6 C7 1.506(11) . ?
C6 H6A 0.9700 . ?
C6 H6B 0.9700 . ?
C7 C8 1.523(11) . ?
C7 H7A 0.9700 . ?
C7 H7B 0.9700 . ?
C8 C9 1.511(12) . ?
C8 H8A 0.9700 . ?
C8 H8B 0.9700 . ?
C9 H9A 0.9700 . ?
C9 H9B 0.9700 . ?
C10 C11 1.345(12) . ?
C10 N1 1.371(10) . ?
C10 H10 0.9300 . ?
C11 C12 1.433(12) . ?
C11 H11 0.9300 . ?
C12 C13 1.406(14) . ?
C13 C14 1.372(15) . ?
C13 H13 0.9300 . ?
C14 C15 1.365(15) . ?
C14 H14 0.9300 . ?
C15 H15 0.9300 . ?
C16 S1 1.776(8) . ?
C16 H16A 0.9700 . ?
C16 H16B 0.9700 . ?
C17 C22 1.360(11) . ?
C17 C18 1.383(11) . ?
C17 S1 1.800(8) . ?
C18 C19 1.364(13) . ?
C18 H18 0.9300 . ?
C19 C20 1.358(14) . ?
C19 H19 0.9300 . ?
C20 C21 1.370(13) . ?
C20 C23 1.499(14) . ?
C21 C22 1.397(13) . ?
C21 H21 0.9300 . ?
C22 H22 0.9300 . ?
C23 H23A 0.9600 . ?
C23 H23B 0.9600 . ?
C23 H23C 0.9600 . ?
C24 N2 1.456(11) . ?
C24 C25 1.499(13) . ?
C24 C32 1.549(14) . ?
C24 H24 0.9800 . ?
C25 O3 1.412(13) . ?
C25 H25A 0.9700 . ?
C25 H25B 0.9700 . ?
C26 Si1 1.957(17) . ?
C26 H26A 0.9600 . ?
C26 H26B 0.9600 . ?
C26 H26C 0.9600 . ?
C27 Si1 1.911(19) . ?
C27 H27A 0.9600 . ?
C27 H27B 0.9600 . ?
C27 H27C 0.9600 . ?
C28 C29 1.57(3) . ?
C28 C30 1.59(4) . ?
C28 C31 1.61(4) . ?
C28 Si1 1.76(2) . ?
C29 H29A 0.9600 . ?
C29 H29B 0.9600 . ?
C29 H29C 0.9600 . ?
C30 H30A 0.9600 . ?
C30 H30B 0.9600 . ?
C30 H30C 0.9600 . ?
C31 H31A 0.9600 . ?
C31 H31B 0.9600 . ?
C31 H31C 0.9600 . ?
C32 C34 1.453(16) . ?
C32 C33 1.569(16) . ?
C32 H32 0.9800 . ?
C33 H33A 0.9600 . ?
C33 H33B 0.9600 . ?
C33 H33C 0.9600 . ?
C34 H34A 0.9600 . ?
C34 H34B 0.9600 . ?
C34 H34C 0.9600 . ?
N2 S1 1.512(6) . ?
O1 H1O 0.82(9) . ?
O2 S1 1.451(5) . ?
O3 Si1 1.601(9) . ?
